data_4022754
loop_
_publ_author_name
'Philip J. Parsons'
'Alexander J. Waters'
'Daryl S. Walter'
'Johnathan Board'

_publ_section_title
;
 A New Route to Highly Functionalized Heterocyclic Rings
;
_journal_name_full 'Journal of Organic Chemistry'
_journal_page_first 1395
_journal_page_last 1398
_journal_paper_doi 10.1021/jo062305n
_journal_volume 72
_journal_year 2007
_chemical_compound_source 'synthesis as described'
_chemical_formula_moiety 'C18 H21 N O5 Si'
_chemical_formula_sum 'C18 H21 N O5 Si'
_chemical_formula_weight 359.45
_chemical_name_systematic
;
 ?
;
_space_group_IT_number 2
_symmetry_cell_setting triclinic
_symmetry_Int_Tables_number 2
_symmetry_space_group_name_Hall '-P 1'
_symmetry_space_group_name_H-M 'P -1'
_atom_sites_solution_hydrogens geom
_atom_sites_solution_primary direct
_atom_sites_solution_secondary difmap
_audit_conform_dict_location ftp://ftp.iucr.org/pub/cif_core.dic
_audit_conform_dict_name cif_core.dic
_audit_conform_dict_version 2.3
_audit_creation_date 2006-08-08T10:23:50-00:00
_audit_creation_method 'WinGX routine CIF_UPDATE'
_cell_angle_alpha 78.825(4)
_cell_angle_beta 81.987(4)
_cell_angle_gamma 71.987(4)
_cell_formula_units_Z 4
_cell_length_a 11.0822(10)
_cell_length_b 12.3187(9)
_cell_length_c 14.3552(12)
_cell_measurement_reflns_used 20616
_cell_measurement_temperature 173(2)
_cell_measurement_theta_max 22.986
_cell_measurement_theta_min 3.395
_cell_measurement_wavelength 0.71073
_cell_volume 1821.7(3)
_computing_cell_refinement 'HKL Scalepack (Otwinowski & Minor 1997)'
_computing_data_collection 'Collect (Nonius BV, 1997-2000)'
_computing_data_reduction 'HKL Denzo and Scalepack (Otwinowski & Minor 1997)'
_computing_molecular_graphics 'Ortep-3 for Windows (Farrugia, 1997)'
_computing_publication_material 'WinGX publication routines (Farrugia, 1999)'
_computing_structure_refinement 'SHELXL-97 (Sheldrick, 1997)'
_computing_structure_solution 'SHELXS-86 (Sheldrick, 1986)'
_diffrn_ambient_temperature 173(2)
_diffrn_detector 'CCD plate'
_diffrn_detector_area_resol_mean 9
_diffrn_measured_fraction_theta_full 0.99
_diffrn_measured_fraction_theta_max 0.99
_diffrn_measurement_device '95mm CCD camera on \k-goniostat'
_diffrn_measurement_device_type KappaCCD
_diffrn_measurement_method 'CCD rotation images, thick slices'
_diffrn_orient_matrix_type 'by Nonius Collect from scalepack cell'
_diffrn_orient_matrix_UB_11 0.570217E-1
_diffrn_orient_matrix_UB_12 -0.499045E-1
_diffrn_orient_matrix_UB_13 0.496133E-1
_diffrn_orient_matrix_UB_21 0.626335E-1
_diffrn_orient_matrix_UB_22 -0.352798E-1
_diffrn_orient_matrix_UB_23 -0.509149E-1
_diffrn_orient_matrix_UB_31 0.435271E-1
_diffrn_orient_matrix_UB_32 0.611795E-1
_diffrn_orient_matrix_UB_33 -0.50116E-2
_diffrn_radiation_monochromator graphite
_diffrn_radiation_probe x-ray
_diffrn_radiation_type MoK\a
_diffrn_radiation_wavelength 0.71073
_diffrn_reflns_av_R_equivalents 0.102
_diffrn_reflns_av_unetI/netI 0.0965
_diffrn_reflns_limit_h_max 12
_diffrn_reflns_limit_h_min -12
_diffrn_reflns_limit_k_max 13
_diffrn_reflns_limit_k_min -13
_diffrn_reflns_limit_l_max 15
_diffrn_reflns_limit_l_min -15
_diffrn_reflns_number 19213
_diffrn_reflns_theta_full 23.02
_diffrn_reflns_theta_max 23.02
_diffrn_reflns_theta_min 3.49
_diffrn_source 'Enraf Nonius FR590'
_exptl_absorpt_coefficient_mu 0.156
_exptl_absorpt_correction_type none
_exptl_crystal_colour colourless
_exptl_crystal_density_diffrn 1.311
_exptl_crystal_density_method 'not measured'
_exptl_crystal_description prism
_exptl_crystal_F_000 760
_exptl_crystal_size_max 0.1
_exptl_crystal_size_mid 0.05
_exptl_crystal_size_min 0.02
_refine_diff_density_max 0.338
_refine_diff_density_min -0.366
_refine_diff_density_rms 0.055
_refine_ls_extinction_method none
_refine_ls_goodness_of_fit_ref 1.03
_refine_ls_hydrogen_treatment constr
_refine_ls_matrix_type full
_refine_ls_number_parameters 451
_refine_ls_number_reflns 5043
_refine_ls_number_restraints 0
_refine_ls_restrained_S_all 1.03
_refine_ls_R_factor_all 0.1387
_refine_ls_R_factor_gt 0.0742
_refine_ls_shift/su_max 0
_refine_ls_shift/su_mean 0
_refine_ls_structure_factor_coef Fsqd
_refine_ls_weighting_details 'calc w=1/[\s^2^(Fo^2^)+(0.0611P)^2^+2.8089P] where P=(Fo^2^+2Fc^2^)/3'
_refine_ls_weighting_scheme calc
_refine_ls_wR_factor_gt 0.1475
_refine_ls_wR_factor_ref 0.1743
_reflns_number_gt 3085
_reflns_number_total 5043
_reflns_threshold_expression >2sigma(I)
_cod_data_source_file jo062305nsi20061108_050802.cif
_cod_data_source_block aug506
_cod_database_code 4022754

loop_
_symmetry_equiv_pos_as_xyz
'x, y, z'
'-x, -y, -z'

loop_
_atom_site_label
_atom_site_type_symbol
_atom_site_fract_x
_atom_site_fract_y
_atom_site_fract_z
_atom_site_U_iso_or_equiv
_atom_site_adp_type
_atom_site_occupancy
_atom_site_symmetry_multiplicity
_atom_site_calc_flag
_atom_site_refinement_flags
_atom_site_disorder_assembly
_atom_site_disorder_group
Si Si 0.82548(16) 0.76519(16) 0.00541(12) 0.0587(5) Uani 1 1 d . . .
O1 O 0.7042(4) 0.5829(4) -0.1442(3) 0.0648(12) Uani 1 1 d . . .
O2 O 0.5766(3) 0.6887(3) 0.3292(2) 0.0389(9) Uani 1 1 d . . .
O3 O 0.3103(3) 0.6948(3) 0.4436(2) 0.0499(10) Uani 1 1 d . . .
O4 O 0.3746(4) 0.5023(3) 0.4544(3) 0.0553(11) Uani 1 1 d . . .
O5 O 0.2551(4) 0.8849(3) 0.3917(3) 0.0626(12) Uani 1 1 d . . .
N N 0.6898(4) 0.4489(4) -0.0101(3) 0.0525(12) Uani 1 1 d . . .
C1 C 0.6358(5) 0.5708(4) 0.1014(4) 0.0380(13) Uani 1 1 d . . .
C2 C 0.6578(5) 0.6319(5) 0.0159(4) 0.0438(14) Uani 1 1 d . . .
C3 C 0.6589(5) 0.7552(5) 0.0012(4) 0.0508(15) Uani 1 1 d . . .
H3 H 0.6325 0.791 -0.0643 0.061 Uiso 1 1 calc R . .
C4 C 0.5574(5) 0.8205(5) 0.0724(4) 0.0528(15) Uani 1 1 d . . .
H4A H 0.5742 0.8937 0.0767 0.063 Uiso 1 1 calc R . .
H4B H 0.4718 0.8396 0.0497 0.063 Uiso 1 1 calc R . .
C5 C 0.5611(5) 0.7463(4) 0.1694(4) 0.0399(13) Uani 1 1 d . . .
C6 C 0.5960(4) 0.6304(4) 0.1828(3) 0.0361(13) Uani 1 1 d . . .
C7 C 0.5619(4) 0.5951(4) 0.2892(3) 0.0340(12) Uani 1 1 d . . .
H7 H 0.6112 0.5158 0.3179 0.041 Uiso 1 1 calc R . .
C8 C 0.4136(4) 0.6212(4) 0.3026(3) 0.0348(12) Uani 1 1 d . . .
H8 H 0.3798 0.5858 0.2587 0.042 Uiso 1 1 calc R . .
C9 C 0.3720(5) 0.7535(4) 0.2827(3) 0.0366(13) Uani 1 1 d . . .
H9 H 0.3182 0.7859 0.2277 0.044 Uiso 1 1 calc R . .
C10 C 0.5034(5) 0.7809(4) 0.2638(4) 0.0391(13) Uani 1 1 d . . .
H10 H 0.5006 0.8606 0.2716 0.047 Uiso 1 1 calc R . .
C11 C 0.3678(5) 0.5930(5) 0.4053(4) 0.0445(14) Uani 1 1 d . . .
C12 C 0.3048(5) 0.7895(5) 0.3737(4) 0.0460(14) Uani 1 1 d . . .
C13 C 0.6529(5) 0.4481(5) 0.0913(4) 0.0476(14) Uani 1 1 d . . .
H13A H 0.7204 0.3938 0.1301 0.057 Uiso 1 1 calc R . .
H13B H 0.5726 0.4271 0.11 0.057 Uiso 1 1 calc R . .
C14 C 0.6874(5) 0.5563(5) -0.0571(4) 0.0507(15) Uani 1 1 d . . .
C15 C 0.7144(6) 0.3476(5) -0.0555(4) 0.0643(17) Uani 1 1 d . . .
H15A H 0.7109 0.2806 -0.0068 0.096 Uiso 1 1 calc R . .
H15B H 0.7991 0.3326 -0.0901 0.096 Uiso 1 1 calc R . .
H15C H 0.65 0.3614 -0.1001 0.096 Uiso 1 1 calc R . .
C16 C 0.8980(6) 0.6775(6) 0.1163(4) 0.0726(19) Uani 1 1 d . . .
H16A H 0.904 0.5961 0.1182 0.109 Uiso 1 1 calc R . .
H16B H 0.8447 0.7054 0.1722 0.109 Uiso 1 1 calc R . .
H16C H 0.9834 0.6852 0.1165 0.109 Uiso 1 1 calc R . .
C17 C 0.9264(7) 0.7075(8) -0.0995(5) 0.099(3) Uani 1 1 d . . .
H17A H 0.8897 0.7528 -0.1582 0.148 Uiso 1 1 calc R . .
H17B H 0.9298 0.6264 -0.096 0.148 Uiso 1 1 calc R . .
H17C H 1.0127 0.7131 -0.0992 0.148 Uiso 1 1 calc R . .
C18 C 0.8120(7) 0.9217(6) -0.0024(5) 0.085(2) Uani 1 1 d . . .
H18A H 0.7737 0.9652 -0.0611 0.127 Uiso 1 1 calc R . .
H18B H 0.897 0.9308 -0.0031 0.127 Uiso 1 1 calc R . .
H18C H 0.7584 0.9513 0.0528 0.127 Uiso 1 1 calc R . .
Si1B Si 0.10803(16) 0.04933(14) 0.69398(12) 0.0534(5) Uani 1 1 d . A 1
O1B O -0.1376(3) 0.3589(3) 0.6881(3) 0.0580(11) Uani 1 1 d . A 1
O2B O 0.4590(3) 0.1271(3) 0.4524(2) 0.0382(9) Uani 1 1 d . A 1
O3B O 0.5377(3) 0.2090(3) 0.2327(2) 0.0490(10) Uani 1 1 d . A 1
O4B O 0.5662(4) 0.3504(3) 0.2955(3) 0.0591(11) Uani 1 1 d . A 1
O5B O 0.4624(4) 0.0755(3) 0.1941(3) 0.0528(10) Uani 1 1 d . A 1
N1B N 0.0197(4) 0.4487(4) 0.6378(3) 0.0419(11) Uani 1 1 d . A 1
C1B C 0.1577(5) 0.3127(4) 0.5553(3) 0.0357(12) Uani 1 1 d . A 1
C2B C 0.0568(5) 0.2744(4) 0.5913(3) 0.0365(13) Uani 1 1 d . A 1
C3B C 0.0478(5) 0.1573(4) 0.5842(3) 0.0417(13) Uani 1 1 d . A 1
H3B H -0.044 0.1637 0.5821 0.05 Uiso 1 1 calc R A 1
C4B C 0.1201(5) 0.1199(5) 0.4906(4) 0.0480(14) Uani 1 1 d . A 1
H4B1 H 0.1345 0.0359 0.4933 0.058 Uiso 1 1 calc R A 1
H4B2 H 0.0687 0.1616 0.4364 0.058 Uiso 1 1 calc R A 1
C5B C 0.2461(5) 0.1463(4) 0.4760(3) 0.0391(13) Uani 1 1 d . A 1
C6B C 0.2613(5) 0.2393(4) 0.5022(3) 0.0378(13) Uani 1 1 d . A 1
C7B C 0.3910(5) 0.2468(4) 0.4551(3) 0.0384(13) Uani 1 1 d . A 1
H7B H 0.4334 0.2897 0.486 0.046 Uiso 1 1 calc R A 1
C8B C 0.3751(5) 0.2897(4) 0.3471(3) 0.0367(13) Uani 1 1 d . A 1
H8B H 0.3062 0.3642 0.334 0.044 Uiso 1 1 calc R A 1
C9B C 0.3466(5) 0.1874(4) 0.3177(3) 0.0368(13) Uani 1 1 d . A 1
H9B H 0.2592 0.2085 0.296 0.044 Uiso 1 1 calc R A 1
C10B C 0.3627(5) 0.0988(4) 0.4129(3) 0.0382(13) Uani 1 1 d . A 1
H10B H 0.3813 0.0157 0.4063 0.046 Uiso 1 1 calc R A 1
C11B C 0.4994(6) 0.2924(4) 0.2931(4) 0.0458(14) Uani 1 1 d . A 1
C12B C 0.4485(5) 0.1495(5) 0.2412(4) 0.0423(14) Uani 1 1 d . A 1
C13B C 0.1424(5) 0.4279(4) 0.5815(3) 0.0383(13) Uani 1 1 d . A 1
H13C H 0.2115 0.4251 0.6196 0.046 Uiso 1 1 calc R A 1
H13D H 0.1403 0.4878 0.5242 0.046 Uiso 1 1 calc R A 1
C14B C -0.0341(5) 0.3612(5) 0.6446(4) 0.0428(13) Uani 1 1 d . A 1
C15B C -0.0322(5) 0.5489(5) 0.6850(4) 0.0523(15) Uani 1 1 d . A 1
H15D H 0.0239 0.5988 0.6686 0.079 Uiso 1 1 calc R A 1
H15E H -0.0388 0.5239 0.7541 0.079 Uiso 1 1 calc R A 1
H15F H -0.117 0.5918 0.6643 0.079 Uiso 1 1 calc R A 1
C16B C 0.2597(5) 0.0640(5) 0.7220(4) 0.0570(16) Uani 1 1 d . A 1
H16D H 0.324 0.0476 0.6683 0.086 Uiso 1 1 calc R A 1
H16E H 0.2888 0.0092 0.7793 0.086 Uiso 1 1 calc R A 1
H16F H 0.2466 0.143 0.7331 0.086 Uiso 1 1 calc R A 1
C17B C -0.0147(6) 0.0785(6) 0.7949(4) 0.083(2) Uani 1 1 d . A 1
H17D H -0.0944 0.0703 0.7793 0.125 Uiso 1 1 calc R A 1
H17E H -0.0288 0.1573 0.8069 0.125 Uiso 1 1 calc R A 1
H17F H 0.0142 0.0232 0.852 0.125 Uiso 1 1 calc R A 1
C18B C 0.1314(8) -0.0994(5) 0.6720(6) 0.100(3) Uani 1 1 d . A 1
H18D H 0.0508 -0.1063 0.6571 0.15 Uiso 1 1 calc R A 1
H18E H 0.1603 -0.1547 0.7291 0.15 Uiso 1 1 calc R A 1
H18F H 0.1957 -0.1158 0.6183 0.15 Uiso 1 1 calc R A 1

loop_
_atom_site_aniso_label
_atom_site_aniso_U_11
_atom_site_aniso_U_22
_atom_site_aniso_U_33
_atom_site_aniso_U_23
_atom_site_aniso_U_13
_atom_site_aniso_U_12
Si 0.0569(11) 0.0794(12) 0.0450(10) -0.0052(9) 0.0055(8) -0.0344(10)
O1 0.064(3) 0.094(3) 0.034(2) -0.010(2) 0.007(2) -0.024(2)
O2 0.035(2) 0.041(2) 0.044(2) -0.0101(18) -0.0023(17) -0.0133(17)
O3 0.049(2) 0.055(2) 0.049(2) -0.021(2) 0.0158(19) -0.021(2)
O4 0.061(3) 0.052(3) 0.050(2) -0.002(2) 0.010(2) -0.024(2)
O5 0.051(3) 0.050(3) 0.092(3) -0.036(2) 0.018(2) -0.019(2)
N 0.056(3) 0.063(3) 0.041(3) -0.020(3) 0.006(2) -0.017(3)
C1 0.030(3) 0.042(3) 0.040(3) -0.008(3) 0.005(2) -0.010(3)
C2 0.041(3) 0.054(4) 0.037(3) -0.006(3) 0.001(3) -0.016(3)
C3 0.060(4) 0.058(4) 0.029(3) 0.005(3) -0.001(3) -0.018(3)
C4 0.047(4) 0.051(4) 0.053(4) 0.008(3) -0.002(3) -0.015(3)
C5 0.030(3) 0.042(3) 0.044(3) -0.003(3) 0.002(2) -0.010(3)
C6 0.025(3) 0.040(3) 0.041(3) -0.002(3) 0.001(2) -0.010(2)
C7 0.029(3) 0.034(3) 0.038(3) -0.005(2) 0.000(2) -0.011(2)
C8 0.031(3) 0.042(3) 0.035(3) -0.008(2) 0.002(2) -0.017(2)
C9 0.033(3) 0.039(3) 0.040(3) -0.009(2) -0.002(2) -0.012(2)
C10 0.041(3) 0.033(3) 0.046(3) -0.009(3) 0.005(3) -0.016(3)
C11 0.036(3) 0.053(4) 0.048(4) -0.013(3) 0.008(3) -0.020(3)
C12 0.036(3) 0.050(4) 0.060(4) -0.017(3) 0.004(3) -0.022(3)
C13 0.039(3) 0.056(4) 0.045(4) -0.006(3) 0.003(3) -0.014(3)
C14 0.041(4) 0.070(4) 0.042(4) -0.004(3) -0.002(3) -0.020(3)
C15 0.062(4) 0.083(5) 0.054(4) -0.038(4) 0.001(3) -0.018(4)
C16 0.060(4) 0.091(5) 0.070(4) -0.003(4) -0.012(3) -0.030(4)
C17 0.069(5) 0.171(8) 0.076(5) -0.050(5) 0.030(4) -0.060(5)
C18 0.093(5) 0.099(5) 0.073(5) 0.015(4) 0.001(4) -0.065(5)
Si1B 0.0520(11) 0.0551(10) 0.0568(11) 0.0044(8) -0.0095(8) -0.0269(9)
O1B 0.036(2) 0.081(3) 0.058(3) -0.018(2) 0.013(2) -0.021(2)
O2B 0.041(2) 0.031(2) 0.042(2) -0.0046(16) -0.0019(17) -0.0099(17)
O3B 0.054(2) 0.045(2) 0.045(2) -0.0108(19) 0.0093(19) -0.014(2)
O4B 0.065(3) 0.048(2) 0.067(3) -0.014(2) 0.021(2) -0.029(2)
O5B 0.065(3) 0.046(2) 0.043(2) -0.013(2) -0.007(2) -0.005(2)
N1B 0.040(3) 0.044(3) 0.037(3) -0.015(2) 0.006(2) -0.004(2)
C1B 0.035(3) 0.040(3) 0.031(3) -0.007(2) -0.001(2) -0.010(3)
C2B 0.035(3) 0.042(3) 0.029(3) -0.006(2) 0.002(2) -0.009(3)
C3B 0.033(3) 0.052(3) 0.043(3) -0.010(3) 0.002(3) -0.018(3)
C4B 0.044(3) 0.053(3) 0.053(4) -0.012(3) -0.004(3) -0.021(3)
C5B 0.040(3) 0.040(3) 0.039(3) -0.007(3) 0.003(3) -0.017(3)
C6B 0.039(3) 0.041(3) 0.033(3) 0.000(3) 0.002(2) -0.015(3)
C7B 0.041(3) 0.027(3) 0.046(3) -0.003(2) -0.001(3) -0.010(3)
C8B 0.038(3) 0.032(3) 0.034(3) 0.001(2) 0.001(2) -0.006(2)
C9B 0.035(3) 0.036(3) 0.038(3) -0.006(2) -0.004(2) -0.007(2)
C10B 0.042(3) 0.033(3) 0.042(3) -0.007(2) -0.004(3) -0.014(3)
C11B 0.062(4) 0.028(3) 0.041(3) -0.002(3) 0.004(3) -0.009(3)
C12B 0.049(4) 0.037(3) 0.034(3) -0.004(3) -0.009(3) -0.001(3)
C13B 0.040(3) 0.042(3) 0.030(3) -0.005(2) -0.004(2) -0.007(3)
C14B 0.036(3) 0.056(4) 0.035(3) -0.006(3) -0.005(3) -0.012(3)
C15B 0.043(3) 0.062(4) 0.046(3) -0.012(3) 0.000(3) -0.007(3)
C16B 0.048(4) 0.055(4) 0.064(4) -0.003(3) -0.002(3) -0.014(3)
C17B 0.064(5) 0.120(6) 0.060(4) 0.023(4) -0.009(4) -0.039(4)
C18B 0.139(7) 0.060(4) 0.113(6) 0.015(4) -0.057(5) -0.043(5)

loop_
_atom_type_symbol
_atom_type_description
_atom_type_scat_dispersion_real
_atom_type_scat_dispersion_imag
_atom_type_scat_source
C C 0.0033 0.0016 'International Tables Vol C Tables 4.2.6.8 and 6.1.1.4'
H H 0 0 'International Tables Vol C Tables 4.2.6.8 and 6.1.1.4'
N N 0.0061 0.0033 'International Tables Vol C Tables 4.2.6.8 and 6.1.1.4'
O O 0.0106 0.006 'International Tables Vol C Tables 4.2.6.8 and 6.1.1.4'
Si Si 0.0817 0.0704 'International Tables Vol C Tables 4.2.6.8 and 6.1.1.4'

loop_
_geom_angle_atom_site_label_1
_geom_angle_atom_site_label_2
_geom_angle_atom_site_label_3
_geom_angle
C17 Si C18 110.2(3)
C17 Si C16 108.5(4)
C18 Si C16 111.5(3)
C17 Si C3 108.1(3)
C18 Si C3 107.1(3)
C16 Si C3 111.5(3)
C10 O2 C7 96.6(3)
C12 O3 C11 110.1(4)
C14 N C15 124.7(5)
C14 N C13 112.1(5)
C15 N C13 123.0(5)
C2 C1 C6 118.5(5)
C2 C1 C13 109.8(5)
C6 C1 C13 131.7(4)
C1 C2 C14 109.1(5)
C1 C2 C3 123.9(5)
C14 C2 C3 126.8(5)
C2 C3 C4 109.4(4)
C2 C3 Si 111.1(4)
C4 C3 Si 114.4(4)
C2 C3 H3 107.2
C4 C3 H3 107.2
Si C3 H3 107.2
C5 C4 C3 109.9(4)
C5 C4 H4A 109.7
C3 C4 H4A 109.7
C5 C4 H4B 109.7
C3 C4 H4B 109.7
H4A C4 H4B 108.2
C6 C5 C10 106.3(4)
C6 C5 C4 123.5(5)
C10 C5 C4 128.9(5)
C5 C6 C1 119.6(4)
C5 C6 C7 104.5(4)
C1 C6 C7 135.2(4)
O2 C7 C6 101.9(3)
O2 C7 C8 100.3(3)
C6 C7 C8 106.4(4)
O2 C7 H7 115.4
C6 C7 H7 115.4
C8 C7 H7 115.4
C11 C8 C9 103.8(4)
C11 C8 C7 111.5(4)
C9 C8 C7 100.8(4)
C11 C8 H8 113.2
C9 C8 H8 113.2
C7 C8 H8 113.2
C12 C9 C8 105.0(4)
C12 C9 C10 110.4(4)
C8 C9 C10 101.9(4)
C12 C9 H9 112.9
C8 C9 H9 112.9
C10 C9 H9 112.9
O2 C10 C5 102.1(4)
O2 C10 C9 100.2(3)
C5 C10 C9 106.4(4)
O2 C10 H10 115.4
C5 C10 H10 115.4
C9 C10 H10 115.4
O4 C11 O3 119.4(5)
O4 C11 C8 130.5(5)
O3 C11 C8 110.1(5)
O5 C12 O3 120.3(5)
O5 C12 C9 128.9(5)
O3 C12 C9 110.7(5)
N C13 C1 102.3(4)
N C13 H13A 111.3
C1 C13 H13A 111.3
N C13 H13B 111.3
C1 C13 H13B 111.3
H13A C13 H13B 109.2
O1 C14 N 125.4(6)
O1 C14 C2 128.2(6)
N C14 C2 106.4(5)
N C15 H15A 109.5
N C15 H15B 109.5
H15A C15 H15B 109.5
N C15 H15C 109.5
H15A C15 H15C 109.5
H15B C15 H15C 109.5
Si C16 H16A 109.5
Si C16 H16B 109.5
H16A C16 H16B 109.5
Si C16 H16C 109.5
H16A C16 H16C 109.5
H16B C16 H16C 109.5
Si C17 H17A 109.5
Si C17 H17B 109.5
H17A C17 H17B 109.5
Si C17 H17C 109.5
H17A C17 H17C 109.5
H17B C17 H17C 109.5
Si C18 H18A 109.5
Si C18 H18B 109.5
H18A C18 H18B 109.5
Si C18 H18C 109.5
H18A C18 H18C 109.5
H18B C18 H18C 109.5
C16B Si1B C17B 110.3(3)
C16B Si1B C18B 110.0(3)
C17B Si1B C18B 108.6(4)
C16B Si1B C3B 110.2(2)
C17B Si1B C3B 108.2(3)
C18B Si1B C3B 109.5(3)
C10B O2B C7B 96.9(3)
C12B O3B C11B 110.3(4)
C14B N1B C15B 125.2(4)
C14B N1B C13B 112.7(4)
C15B N1B C13B 122.0(4)
C2B C1B C6B 118.3(4)
C2B C1B C13B 110.9(4)
C6B C1B C13B 130.8(4)
C1B C2B C14B 108.8(4)
C1B C2B C3B 124.0(4)
C14B C2B C3B 127.0(4)
C2B C3B C4B 109.5(4)
C2B C3B Si1B 110.2(3)
C4B C3B Si1B 112.8(4)
C2B C3B H3B 108.1
C4B C3B H3B 108.1
Si1B C3B H3B 108.1
C5B C4B C3B 109.7(4)
C5B C4B H4B1 109.7
C3B C4B H4B1 109.7
C5B C4B H4B2 109.7
C3B C4B H4B2 109.7
H4B1 C4B H4B2 108.2
C6B C5B C10B 106.3(4)
C6B C5B C4B 122.6(5)
C10B C5B C4B 129.4(4)
C5B C6B C1B 119.8(4)
C5B C6B C7B 104.9(4)
C1B C6B C7B 134.9(4)
O2B C7B C6B 101.9(4)
O2B C7B C8B 99.6(4)
C6B C7B C8B 106.8(4)
O2B C7B H7B 115.5
C6B C7B H7B 115.5
C8B C7B H7B 115.5
C11B C8B C9B 103.9(4)
C11B C8B C7B 111.1(4)
C9B C8B C7B 101.4(4)
C11B C8B H8B 113.2
C9B C8B H8B 113.2
C7B C8B H8B 113.2
C12B C9B C8B 104.9(4)
C12B C9B C10B 112.7(4)
C8B C9B C10B 101.2(4)
C12B C9B H9B 112.5
C8B C9B H9B 112.5
C10B C9B H9B 112.5
O2B C10B C5B 102.1(4)
O2B C10B C9B 101.1(3)
C5B C10B C9B 104.2(4)
O2B C10B H10B 115.8
C5B C10B H10B 115.8
C9B C10B H10B 115.8
O4B C11B O3B 119.1(5)
O4B C11B C8B 130.6(5)
O3B C11B C8B 110.4(5)
O5B C12B O3B 120.9(5)
O5B C12B C9B 129.1(5)
O3B C12B C9B 110.0(5)
N1B C13B C1B 101.7(4)
N1B C13B H13C 111.4
C1B C13B H13C 111.4
N1B C13B H13D 111.4
C1B C13B H13D 111.4
H13C C13B H13D 109.3
O1B C14B N1B 124.9(5)
O1B C14B C2B 129.1(5)
N1B C14B C2B 106.0(4)
N1B C15B H15D 109.5
N1B C15B H15E 109.5
H15D C15B H15E 109.5
N1B C15B H15F 109.5
H15D C15B H15F 109.5
H15E C15B H15F 109.5
Si1B C16B H16D 109.5
Si1B C16B H16E 109.5
H16D C16B H16E 109.5
Si1B C16B H16F 109.5
H16D C16B H16F 109.5
H16E C16B H16F 109.5
Si1B C17B H17D 109.5
Si1B C17B H17E 109.5
H17D C17B H17E 109.5
Si1B C17B H17F 109.5
H17D C17B H17F 109.5
H17E C17B H17F 109.5
Si1B C18B H18D 109.5
Si1B C18B H18E 109.5
H18D C18B H18E 109.5
Si1B C18B H18F 109.5
H18D C18B H18F 109.5
H18E C18B H18F 109.5

loop_
_geom_bond_atom_site_label_1
_geom_bond_atom_site_label_2
_geom_bond_distance
Si C17 1.864(6)
Si C18 1.870(7)
Si C16 1.871(6)
Si C3 1.898(6)
O1 C14 1.233(6)
O2 C10 1.434(6)
O2 C7 1.443(5)
O3 C12 1.375(6)
O3 C11 1.400(6)
O4 C11 1.186(6)
O5 C12 1.196(6)
N C14 1.359(7)
N C15 1.452(7)
N C13 1.454(6)
C1 C2 1.344(7)
C1 C6 1.445(7)
C1 C13 1.496(7)
C2 C14 1.472(8)
C2 C3 1.496(7)
C3 C4 1.548(7)
C3 H3 1
C4 C5 1.508(7)
C4 H4A 0.99
C4 H4B 0.99
C5 C6 1.342(7)
C5 C10 1.497(7)
C6 C7 1.532(7)
C7 C8 1.565(6)
C7 H7 1
C8 C11 1.501(7)
C8 C9 1.531(6)
C8 H8 1
C9 C12 1.485(7)
C9 C10 1.570(6)
C9 H9 1
C10 H10 1
C13 H13A 0.99
C13 H13B 0.99
C15 H15A 0.98
C15 H15B 0.98
C15 H15C 0.98
C16 H16A 0.98
C16 H16B 0.98
C16 H16C 0.98
C17 H17A 0.98
C17 H17B 0.98
C17 H17C 0.98
C18 H18A 0.98
C18 H18B 0.98
C18 H18C 0.98
Si1B C16B 1.850(6)
Si1B C17B 1.852(6)
Si1B C18B 1.852(7)
Si1B C3B 1.905(5)
O1B C14B 1.232(6)
O2B C10B 1.435(6)
O2B C7B 1.438(5)
O3B C12B 1.382(6)
O3B C11B 1.400(6)
O4B C11B 1.185(6)
O5B C12B 1.198(6)
N1B C14B 1.366(6)
N1B C15B 1.445(6)
N1B C13B 1.459(6)
C1B C2B 1.346(6)
C1B C6B 1.448(7)
C1B C13B 1.491(7)
C2B C14B 1.477(7)
C2B C3B 1.500(7)
C3B C4B 1.540(7)
C3B H3B 1
C4B C5B 1.508(7)
C4B H4B1 0.99
C4B H4B2 0.99
C5B C6B 1.337(7)
C5B C10B 1.498(7)
C6B C7B 1.523(7)
C7B C8B 1.554(7)
C7B H7B 1
C8B C11B 1.490(7)
C8B C9B 1.535(7)
C8B H8B 1
C9B C12B 1.492(7)
C9B C10B 1.569(6)
C9B H9B 1
C10B H10B 1
C13B H13C 0.99
C13B H13D 0.99
C15B H15D 0.98
C15B H15E 0.98
C15B H15F 0.98
C16B H16D 0.98
C16B H16E 0.98
C16B H16F 0.98
C17B H17D 0.98
C17B H17E 0.98
C17B H17F 0.98
C18B H18D 0.98
C18B H18E 0.98
C18B H18F 0.98
